data_7121140
loop_
_publ_author_name
'Sergeenko, Ania S.'
'Ovens, Jeffrey S.'
'Leznoff, Daniel B.'

_publ_section_title
;
 Designing anisotropic cyanometallate coordination polymers with
 unidirectional thermal expansion (TE): 2D zero and 1D colossal positive
 TE.
;
_journal_issue 13
_journal_name_full 'Chemical communications (Cambridge, England)'
_journal_page_first 1599
_journal_page_last 1602
_journal_paper_doi 10.1039/c7cc09033a
_journal_volume 54
_journal_year 2018
_chemical_formula_moiety 'C4 H4 Br2 Cu N4 O2 Pt'
_chemical_formula_sum 'C4 H4 Br2 Cu N4 O2 Pt'
_chemical_formula_weight 558.53
_chemical_name_systematic 'bis(aqua)tetrakis(\m-2cyano)copper(II) dibromoplatinate(IV)'
_chemical_properties_physical Heat-sensitive
_space_group_crystal_system monoclinic
_space_group_IT_number 11
_space_group_name_Hall '-P 2yb'
_space_group_name_H-M_alt 'P 1 21/m 1'
_symmetry_space_group_name_Hall '-P 2yb'
_symmetry_space_group_name_H-M 'P 1 21/m 1'
_atom_sites_solution_hydrogens difmap
_audit_update_record
;
2017-10-15 deposited with the CCDC.
2018-01-15 downloaded from the CCDC.
;
_cell_angle_alpha 90
_cell_angle_beta 110.207(2)
_cell_angle_gamma 90
_cell_formula_units_Z 2
_cell_length_a 6.3039(6)
_cell_length_b 14.2946(13)
_cell_length_c 6.5640(6)
_cell_measurement_reflns_used 9996
_cell_measurement_temperature 135(2)
_cell_measurement_theta_max 33.24
_cell_measurement_theta_min 2.85
_cell_volume 555.09(9)
_computing_cell_refinement 'Bruker SAINT'
_computing_data_collection 'Bruker APEX2'
_computing_data_reduction 'Bruker SAINT'
_computing_molecular_graphics 'Bruker SHELXTL'
_computing_structure_refinement 'SHELXL-2014 (Sheldrick 2014)'
_computing_structure_solution 'SHELXS-97 (Sheldrick 2008)'
_diffrn_ambient_temperature 135(2)
_diffrn_measured_fraction_theta_full 1.000
_diffrn_measured_fraction_theta_max 1.000
_diffrn_measurement_device_type 'Bruker APEX-II CCD'
_diffrn_measurement_method '\f and \w scans'
_diffrn_radiation_monochromator graphite
_diffrn_radiation_type MoK\a
_diffrn_radiation_wavelength 0.71073
_diffrn_reflns_limit_h_max 9
_diffrn_reflns_limit_h_min -9
_diffrn_reflns_limit_k_max 22
_diffrn_reflns_limit_k_min 0
_diffrn_reflns_limit_l_max 10
_diffrn_reflns_limit_l_min 0
_diffrn_reflns_number 2208
_diffrn_reflns_theta_full 25.242
_diffrn_reflns_theta_max 33.240
_diffrn_reflns_theta_min 2.850
_exptl_absorpt_coefficient_mu 21.680
_exptl_absorpt_correction_T_max 0.348
_exptl_absorpt_correction_T_min 0.253
_exptl_absorpt_correction_type multi-scan
_exptl_absorpt_process_details '(Sheldrick , 1996)'
_exptl_crystal_colour green
_exptl_crystal_density_diffrn 3.336
_exptl_crystal_description octahedral
_exptl_crystal_F_000 496
_exptl_crystal_recrystallization_method 'Re-crystallisation from solvent: water'
_exptl_crystal_size_max 0.145
_exptl_crystal_size_mid 0.103
_exptl_crystal_size_min 0.048
_refine_diff_density_max 1.160
_refine_diff_density_min -0.985
_refine_ls_extinction_coef 0.00104(13)
_refine_ls_extinction_expression Fc^*^=kFc[1+0.001xFc^2^\l^3^/sin(2\q)]^-1/4^
_refine_ls_extinction_method SHELXL
_refine_ls_goodness_of_fit_ref 1.074
_refine_ls_hydrogen_treatment refall
_refine_ls_matrix_type full
_refine_ls_number_parameters 79
_refine_ls_number_reflns 2208
_refine_ls_number_restraints 2
_refine_ls_restrained_S_all 1.074
_refine_ls_R_factor_all 0.0265
_refine_ls_R_factor_gt 0.0141
_refine_ls_shift/su_max 0.001
_refine_ls_shift/su_mean 0.000
_refine_ls_structure_factor_coef Fsqd
_refine_ls_weighting_details 'w=1/[\s^2^(Fo^2^)+(0.0165P)^2^+0.0234P] where P=(Fo^2^+2Fc^2^)/3'
_refine_ls_weighting_scheme calc
_refine_ls_wR_factor_gt 0.0309
_refine_ls_wR_factor_ref 0.0338
_reflns_Friedel_coverage 0.000
_reflns_number_gt 1665
_reflns_number_total 2208
_reflns_threshold_expression 'I > 2\s(I)'
_cod_data_source_file c7cc09033a2.cif
_cod_data_source_block CuBr2_LT
_cod_depositor_comments
;
The following automatic conversions were performed:

'_exptl_absorpt_correction_type' value 'Multi-scan' changed to
'multi-scan' according to
/home/data/users/saulius/crontab/automatic-downloads/rss-feeds/RSC/lib/dictionaries/cif_core.dic
dictionary named 'cif_core.dic' version 2.4.2 from 2011-04-26.

Automatic conversion script
Id: cif_fix_values 4973 2017-02-22 13:04:09Z antanas 

 Adding full bibliography for 7121140.cif.
;
_cod_database_code 7121140
_shelx_estimated_absorpt_t_min 0.145
_shelx_estimated_absorpt_t_max 0.423

loop_
_space_group_symop_operation_xyz
'x, y, z'
'-x, y+1/2, -z'
'-x, -y, -z'
'x, -y-1/2, z'

loop_
_atom_site_label
_atom_site_type_symbol
_atom_site_fract_x
_atom_site_fract_y
_atom_site_fract_z
_atom_site_U_iso_or_equiv
_atom_site_adp_type
_atom_site_occupancy
_atom_site_site_symmetry_order
_atom_site_calc_flag
_atom_site_refinement_flags_posn
_atom_site_refinement_flags_adp
_atom_site_refinement_flags_occupancy
Pt1 Pt 0.0000 0.5000 0.0000 0.00638(4) Uani 1 2 d S . P
O1 O 0.2190(6) 0.2500 0.6756(6) 0.0267(8) Uani 1 2 d DS T P
Br1 Br -0.23341(5) 0.50704(2) 0.23567(5) 0.01549(5) Uani 1 1 d . . .
Cu1 Cu 0.50467(12) 0.2500 0.49653(11) 0.00749(6) Uani 1 2 d S T P
N1 N 0.6822(5) 0.34743(16) 0.7006(5) 0.0124(6) Uani 1 1 d . . .
H1 H 0.282(9) 0.289(2) 0.792(5) 0.076(19) Uiso 1 1 d D . .
C1 C 0.7962(6) 0.40212(18) 0.8121(5) 0.0105(6) Uani 1 1 d . . .
N2 N 0.3142(5) 0.34715(16) 0.3020(5) 0.0121(6) Uani 1 1 d . . .
H2 H 0.910(5) 0.2500 0.413(8) 0.050(19) Uiso 1 2 d DS . P
O2 O 0.7682(6) 0.2500 0.3243(6) 0.0328(9) Uani 1 2 d DS T P
C2 C 0.1977(5) 0.40183(18) 0.1913(5) 0.0099(6) Uani 1 1 d . . .

loop_
_atom_site_aniso_label
_atom_site_aniso_U_11
_atom_site_aniso_U_22
_atom_site_aniso_U_33
_atom_site_aniso_U_23
_atom_site_aniso_U_13
_atom_site_aniso_U_12
Pt1 0.00622(5) 0.00332(5) 0.00641(5) -0.00012(6) -0.00187(4) 0.00019(6)
O1 0.026(2) 0.0280(17) 0.032(2) 0.000 0.017(2) 0.000
Br1 0.01235(10) 0.02174(10) 0.01180(10) -0.00029(13) 0.00345(8) 0.00076(13)
Cu1 0.00722(15) 0.00337(12) 0.00756(15) 0.000 -0.00296(11) 0.000
N1 0.0115(15) 0.0079(12) 0.0126(14) 0.0007(9) -0.0025(15) 0.0008(9)
C1 0.0106(17) 0.0064(12) 0.0109(15) 0.0022(10) -0.0007(16) 0.0029(10)
N2 0.0115(15) 0.0088(12) 0.0126(15) 0.0011(9) -0.0003(15) 0.0010(9)
O2 0.020(2) 0.055(2) 0.025(2) 0.000 0.011(2) 0.000
C2 0.0091(16) 0.0082(12) 0.0098(15) 0.0011(10) -0.0002(16) 0.0010(10)

loop_
_atom_type_symbol
_atom_type_description
_atom_type_scat_dispersion_real
_atom_type_scat_dispersion_imag
_atom_type_scat_source
C C 0.0033 0.0016 'International Tables Vol C Tables 4.2.6.8 and 6.1.1.4'
H H 0.0000 0.0000 'International Tables Vol C Tables 4.2.6.8 and 6.1.1.4'
Br Br -0.2901 2.4595 'International Tables Vol C Tables 4.2.6.8 and 6.1.1.4'
Cu Cu 0.3201 1.2651 'International Tables Vol C Tables 4.2.6.8 and 6.1.1.4'
N N 0.0061 0.0033 'International Tables Vol C Tables 4.2.6.8 and 6.1.1.4'
O O 0.0106 0.0060 'International Tables Vol C Tables 4.2.6.8 and 6.1.1.4'
Pt Pt -1.7033 8.3905 'International Tables Vol C Tables 4.2.6.8 and 6.1.1.4'

loop_
_geom_angle_atom_site_label_1
_geom_angle_atom_site_label_2
_geom_angle_atom_site_label_3
_geom_angle
_geom_angle_site_symmetry_1
_geom_angle_site_symmetry_3
C2 Pt1 C2 180.0 . 3_565
C2 Pt1 C1 88.60(7) . 3_666
C2 Pt1 C1 91.40(7) 3_565 3_666
C2 Pt1 C1 91.40(7) . 1_454
C2 Pt1 C1 88.60(7) 3_565 1_454
C1 Pt1 C1 180.0 3_666 1_454
C2 Pt1 Br1 90.70(7) . .
C2 Pt1 Br1 89.30(7) 3_565 .
C1 Pt1 Br1 88.86(7) 3_666 .
C1 Pt1 Br1 91.14(7) 1_454 .
C2 Pt1 Br1 89.30(7) . 3_565
C2 Pt1 Br1 90.70(7) 3_565 3_565
C1 Pt1 Br1 91.14(7) 3_666 3_565
C1 Pt1 Br1 88.86(7) 1_454 3_565
Br1 Pt1 Br1 180.0 . 3_565
Cu1 O1 O2 106.84(13) . 1_455
Cu1 O1 H1 103(4) . .
O2 O1 H1 132(3) 1_455 .
Pt1 Br1 O1 99.01(5) . 2_556
Pt1 Br1 Br1 97.577(14) . 3_566
O1 Br1 Br1 86.09(6) 2_556 3_566
Pt1 Br1 Br1 92.264(13) . 3_465
O1 Br1 Br1 98.98(6) 2_556 3_465
Br1 Br1 Br1 168.119(13) 3_566 3_465
Pt1 Br1 O2 95.02(5) . 1_455
O1 Br1 O2 161.97(7) 2_556 1_455
Br1 Br1 O2 80.86(6) 3_566 1_455
Br1 Br1 O2 91.70(6) 3_465 1_455
N2 Cu1 N2 88.77(16) 4_565 .
N2 Cu1 N1 91.03(7) 4_565 4_565
N2 Cu1 N1 176.59(9) . 4_565
N2 Cu1 N1 176.59(9) 4_565 .
N2 Cu1 N1 91.03(7) . .
N1 Cu1 N1 88.96(16) 4_565 .
N2 Cu1 O2 93.59(9) 4_565 .
N2 Cu1 O2 93.59(9) . .
N1 Cu1 O2 89.83(9) 4_565 .
N1 Cu1 O2 89.83(9) . .
N2 Cu1 O1 85.86(9) 4_565 .
N2 Cu1 O1 85.86(9) . .
N1 Cu1 O1 90.73(8) 4_565 .
N1 Cu1 O1 90.73(8) . .
O2 Cu1 O1 179.22(13) . .
C1 N1 Cu1 175.1(2) . .
N1 C1 Pt1 178.0(2) . 1_656
C2 N2 Cu1 177.5(2) . .
Cu1 O2 H2 114(4) . .
N2 C2 Pt1 178.5(3) . .

loop_
_geom_bond_atom_site_label_1
_geom_bond_atom_site_label_2
_geom_bond_distance
_geom_bond_site_symmetry_2
Pt1 C2 2.005(3) .
Pt1 C2 2.005(3) 3_565
Pt1 C1 2.009(3) 3_666
Pt1 C1 2.009(3) 1_454
Pt1 Br1 2.4780(3) .
Pt1 Br1 2.4780(3) 3_565
O1 Cu1 2.467(3) .
O1 O2 2.978(5) 1_455
O1 H1 0.918(19) .
Br1 O1 3.5175(6) 2_556
Br1 Br1 3.6997(7) 3_566
Br1 Br1 3.7048(8) 3_465
Br1 O2 3.7196(6) 1_455
Cu1 N2 1.985(3) 4_565
Cu1 N2 1.985(3) .
Cu1 N1 1.988(3) 4_565
Cu1 N1 1.988(3) .
Cu1 O2 2.309(3) .
N1 C1 1.140(4) .
C1 Pt1 2.009(3) 1_656
N2 C2 1.144(4) .
O2 H2 0.88(2) .
